data_7720766
loop_
_publ_author_name
'Riedmaier, Jonas'
'Maichle-M&#xf6;ssmer, C&#xe4;cilia'
'Anwander, Reiner'

_publ_section_title
;
 CO<sub>2</sub> uptake potential of cerium(III) triazolates and
 tetrazolates.
;
_journal_issue 16
_journal_name_full 'Dalton transactions (Cambridge, England : 2003)'
_journal_page_first 6302
_journal_page_last 6311
_journal_paper_doi 10.1039/d6dt00453a
_journal_volume 55
_journal_year 2026
_chemical_formula_sum 'C25 H47 Ce N12 O'
_chemical_formula_weight 671.86
_chemical_properties_physical Air-sensitive,Moisture-sensitive
_space_group_crystal_system monoclinic
_space_group_IT_number 14
_space_group_name_Hall '-P 2yn'
_space_group_name_H-M_alt 'P 1 21/n 1'
_atom_sites_solution_hydrogens geom
_audit_creation_method SHELXL-2019/3
_audit_update_record
;
2026-02-12 deposited with the CCDC.	2026-03-27 downloaded from the CCDC.
;
_cell_angle_alpha 90
_cell_angle_beta 101.6430(10)
_cell_angle_gamma 90
_cell_formula_units_Z 4
_cell_length_a 12.0514(2)
_cell_length_b 17.0159(3)
_cell_length_c 14.9451(3)
_cell_measurement_reflns_used 2896
_cell_measurement_temperature 100(2)
_cell_measurement_theta_max 38.60
_cell_measurement_theta_min 2.769
_cell_volume 3001.66(10)
_computing_cell_refinement 'SAINT V8.40B (Bruker Nano, Inc., 2019)'
_computing_data_collection 'APEX3 v2019.11-0'
_computing_data_reduction 'SAINT V8.40B (Bruker Nano, Inc., 2019)'
_computing_structure_refinement 'SHELXL-2019/2 (Sheldrick, 2019)'
_computing_structure_solution 'SHELXT 2018/2 (Sheldrick, 2018)'
_diffrn_ambient_temperature 100(2)
_diffrn_measured_fraction_theta_full 0.999
_diffrn_measured_fraction_theta_max 0.999
_diffrn_measurement_device_type 'Bruker APEX II DUO'
_diffrn_measurement_method 'omega scans'
_diffrn_radiation_type MoK\a
_diffrn_radiation_wavelength 0.71073
_diffrn_reflns_av_R_equivalents 0.0271
_diffrn_reflns_av_unetI/netI 0.0127
_diffrn_reflns_Laue_measured_fraction_full 0.999
_diffrn_reflns_Laue_measured_fraction_max 0.999
_diffrn_reflns_limit_h_max 17
_diffrn_reflns_limit_h_min -17
_diffrn_reflns_limit_k_max 24
_diffrn_reflns_limit_k_min -24
_diffrn_reflns_limit_l_max 21
_diffrn_reflns_limit_l_min -21
_diffrn_reflns_number 88171
_diffrn_reflns_point_group_measured_fraction_full 0.999
_diffrn_reflns_point_group_measured_fraction_max 0.999
_diffrn_reflns_theta_full 25.242
_diffrn_reflns_theta_max 30.540
_diffrn_reflns_theta_min 1.835
_diffrn_source 'ImuS-focus sealed tube'
_exptl_absorpt_coefficient_mu 1.557
_exptl_absorpt_correction_type multi-scan
_exptl_absorpt_process_details 'sadabs V2012/1 (Bruker AXS Inc.)'
_exptl_crystal_colour colorless
_exptl_crystal_density_diffrn 1.487
_exptl_crystal_description block
_exptl_crystal_F_000 1388
_exptl_crystal_size_max 0.221
_exptl_crystal_size_mid 0.217
_exptl_crystal_size_min 0.171
_exptl_transmission_factor_max 0.7476
_exptl_transmission_factor_min 0.6562
_refine_diff_density_max 1.007
_refine_diff_density_min -0.311
_refine_diff_density_rms 0.059
_refine_ls_extinction_method none
_refine_ls_goodness_of_fit_ref 1.042
_refine_ls_hydrogen_treatment constr
_refine_ls_matrix_type full
_refine_ls_number_parameters 361
_refine_ls_number_reflns 9185
_refine_ls_number_restraints 0
_refine_ls_restrained_S_all 1.042
_refine_ls_R_factor_all 0.0169
_refine_ls_R_factor_gt 0.0159
_refine_ls_shift/su_max 0.003
_refine_ls_shift/su_mean 0.000
_refine_ls_structure_factor_coef Fsqd
_refine_ls_weighting_details 'w=1/[\s^2^(Fo^2^)+(0.0177P)^2^+1.6747P] where P=(Fo^2^+2Fc^2^)/3'
_refine_ls_weighting_scheme calc
_refine_ls_wR_factor_gt 0.0390
_refine_ls_wR_factor_ref 0.0396
_reflns_Friedel_coverage 0.000
_reflns_number_gt 8756
_reflns_number_total 9185
_reflns_threshold_expression 'I > 2\s(I)'
_cod_data_source_file d6dt00453a2.cif
_cod_data_source_block 5_mo_JR168_0m
_cod_depositor_comments 'Adding full bibliography for 7720764--7720768.cif.'
_cod_original_cell_volume 3001.66(9)
_cod_original_sg_symbol_H-M 'P 21/n'
_cod_database_code 7720766
_shelx_shelxl_version_number 2019/3
_shelx_space_group_comment
;
The symmetry employed for this shelxl refinement is uniquely defined
by the following loop, which should always be used as a source of
symmetry information in preference to the above space-group names.
They are only intended as comments.
;
_shelx_estimated_absorpt_t_min 0.725
_shelx_estimated_absorpt_t_max 0.777

loop_
_space_group_symop_operation_xyz
'x, y, z'
'-x+1/2, y+1/2, -z+1/2'
'-x, -y, -z'
'x-1/2, -y-1/2, z-1/2'

loop_
_atom_site_label
_atom_site_type_symbol
_atom_site_fract_x
_atom_site_fract_y
_atom_site_fract_z
_atom_site_U_iso_or_equiv
_atom_site_adp_type
_atom_site_occupancy
_atom_site_site_symmetry_order
_atom_site_calc_flag
_atom_site_refinement_flags_posn
_atom_site_refinement_flags_adp
_atom_site_refinement_flags_occupancy
_atom_site_disorder_assembly
_atom_site_disorder_group
C1 C 0.94881(9) 0.83077(7) 0.39005(8) 0.01689(19) Uani 1 1 d . . . . .
C2 C 0.97128(9) 0.70812(7) 0.39671(7) 0.01608(19) Uani 1 1 d . . . . .
C3 C 0.96696(11) 0.91651(7) 0.37666(9) 0.0245(2) Uani 1 1 d . . . . .
H3A H 0.975876 0.925808 0.313783 0.037 Uiso 1 1 calc R U . . .
H3B H 1.035396 0.933832 0.419246 0.037 Uiso 1 1 calc R U . . .
H3C H 0.901488 0.946101 0.388169 0.037 Uiso 1 1 calc R U . . .
C4 C 1.02078(11) 0.62792(7) 0.39413(9) 0.0223(2) Uani 1 1 d . . . . .
H4A H 0.963575 0.588374 0.400010 0.033 Uiso 1 1 calc R U . . .
H4B H 1.086119 0.622241 0.444699 0.033 Uiso 1 1 calc R U . . .
H4C H 1.045147 0.620515 0.335976 0.033 Uiso 1 1 calc R U . . .
C5 C 0.63984(9) 0.51917(6) 0.39418(7) 0.01489(18) Uani 1 1 d . . . . .
C6 C 0.47686(9) 0.56693(6) 0.38395(7) 0.01442(18) Uani 1 1 d . . . . .
C7 C 0.73506(10) 0.46445(7) 0.38836(9) 0.0215(2) Uani 1 1 d . . . . .
H7A H 0.722044 0.440388 0.327555 0.032 Uiso 1 1 calc R U . . .
H7B H 0.739097 0.423283 0.434760 0.032 Uiso 1 1 calc R U . . .
H7C H 0.806501 0.493780 0.398933 0.032 Uiso 1 1 calc R U . . .
C8 C 0.35144(10) 0.57654(7) 0.37044(8) 0.0193(2) Uani 1 1 d . . . . .
H8A H 0.332609 0.632618 0.369044 0.029 Uiso 1 1 calc R U . . .
H8B H 0.324321 0.551187 0.420870 0.029 Uiso 1 1 calc R U . . .
H8C H 0.315049 0.552142 0.312536 0.029 Uiso 1 1 calc R U . . .
C9 C 0.40829(9) 0.87621(6) 0.38880(7) 0.01426(18) Uani 1 1 d . . . . .
C10 C 0.54640(9) 0.93523(6) 0.35332(8) 0.01619(19) Uani 1 1 d . . . . .
C11 C 0.29317(10) 0.85918(8) 0.40714(8) 0.0206(2) Uani 1 1 d . . . . .
H11A H 0.236165 0.888681 0.364025 0.031 Uiso 1 1 calc R U . . .
H11B H 0.290407 0.874912 0.469730 0.031 Uiso 1 1 calc R U . . .
H11C H 0.277499 0.802785 0.399670 0.031 Uiso 1 1 calc R U . . .
C12 C 0.61918(11) 0.99633(8) 0.32266(11) 0.0286(3) Uani 1 1 d . . . . .
H12A H 0.696544 0.976153 0.328992 0.043 Uiso 1 1 calc R U . . .
H12B H 0.619941 1.043557 0.360303 0.043 Uiso 1 1 calc R U . . .
H12C H 0.588906 1.009433 0.258526 0.043 Uiso 1 1 calc R U . . .
C13 C 0.85454(9) 0.73178(7) 0.68282(8) 0.01576(19) Uani 1 1 d . . . . .
H13A H 0.933226 0.713852 0.706095 0.019 Uiso 1 1 calc R U . . .
H13B H 0.815787 0.734009 0.735205 0.019 Uiso 1 1 calc R U . . .
C14 C 0.85732(9) 0.81384(7) 0.64303(8) 0.01621(19) Uani 1 1 d . . . . .
H14A H 0.892223 0.850139 0.692532 0.019 Uiso 1 1 calc R U . . .
H14B H 0.906355 0.813002 0.597272 0.019 Uiso 1 1 calc R U . . .
C15 C 0.66713(9) 0.85231(6) 0.66520(7) 0.01577(19) Uani 1 1 d . . . . .
H15A H 0.656024 0.908630 0.677521 0.019 Uiso 1 1 calc R U . . .
H15B H 0.703216 0.827163 0.723573 0.019 Uiso 1 1 calc R U . . .
C16 C 0.55261(9) 0.81446(6) 0.63026(7) 0.01466(18) Uani 1 1 d . . . . .
H16A H 0.508488 0.815648 0.679397 0.018 Uiso 1 1 calc R U . . .
H16B H 0.510856 0.845872 0.578497 0.018 Uiso 1 1 calc R U . . .
C17 C 0.61555(9) 0.68066(6) 0.67668(7) 0.01485(18) Uani 1 1 d . . . . .
H17A H 0.557446 0.646785 0.695425 0.018 Uiso 1 1 calc R U . . .
H17B H 0.649574 0.713742 0.729617 0.018 Uiso 1 1 calc R U . . .
C18 C 0.70672(9) 0.62937(6) 0.65047(7) 0.01479(18) Uani 1 1 d . . . . .
H18A H 0.743600 0.598802 0.704724 0.018 Uiso 1 1 calc R U . . .
H18B H 0.670414 0.591486 0.603265 0.018 Uiso 1 1 calc R U . . .
C19 C 0.87828(9) 0.61439(7) 0.59630(8) 0.0175(2) Uani 1 1 d . . . . .
H19A H 0.840468 0.577585 0.549503 0.026 Uiso 1 1 calc R U . . .
H19B H 0.909371 0.585498 0.652498 0.026 Uiso 1 1 calc R U . . .
H19C H 0.939838 0.641096 0.574509 0.026 Uiso 1 1 calc R U . . .
C20 C 0.76137(10) 0.92431(6) 0.56278(8) 0.0189(2) Uani 1 1 d . . . . .
H20A H 0.805328 0.919827 0.514541 0.028 Uiso 1 1 calc R U . . .
H20B H 0.802454 0.957401 0.612212 0.028 Uiso 1 1 calc R U . . .
H20C H 0.687587 0.948069 0.537633 0.028 Uiso 1 1 calc R U . . .
C21 C 0.44377(9) 0.70307(7) 0.56644(8) 0.01593(19) Uani 1 1 d . . . . .
H21A H 0.408160 0.732847 0.512066 0.024 Uiso 1 1 calc R U . . .
H21B H 0.399623 0.709757 0.614261 0.024 Uiso 1 1 calc R U . . .
H21C H 0.446294 0.647249 0.550846 0.024 Uiso 1 1 calc R U . . .
C22 C 0.68648(10) 0.78309(7) 0.21503(8) 0.0184(2) Uani 1 1 d . . . . .
H22A H 0.769295 0.791907 0.231496 0.022 Uiso 1 1 calc R U . . .
H22B H 0.647105 0.833203 0.221502 0.022 Uiso 1 1 calc R U . . .
C23 C 0.65232(10) 0.75129(6) 0.11841(8) 0.0163(2) Uani 1 1 d . . . . .
H23A H 0.696109 0.776504 0.076867 0.020 Uiso 1 1 calc R U . . .
H23B H 0.570364 0.758758 0.093851 0.020 Uiso 1 1 calc R U . . .
C24 C 0.68209(14) 0.66470(8) 0.13240(9) 0.0276(3) Uani 1 1 d . . . . .
H24A H 0.760194 0.654538 0.123927 0.033 Uiso 1 1 calc R U . . .
H24B H 0.628878 0.631708 0.088949 0.033 Uiso 1 1 calc R U . . .
C25 C 0.67154(10) 0.64771(7) 0.23114(8) 0.0181(2) Uani 1 1 d . . . . .
H25A H 0.607491 0.611515 0.232169 0.022 Uiso 1 1 calc R U . . .
H25B H 0.741911 0.623198 0.265410 0.022 Uiso 1 1 calc R U . . .
Ce1 Ce 0.67613(2) 0.74096(2) 0.45568(2) 0.00968(2) Uani 1 1 d . . . . .
N1 N 0.87236(8) 0.72146(6) 0.42091(6) 0.01517(16) Uani 1 1 d . . . . .
N2 N 0.85748(8) 0.80228(6) 0.41670(6) 0.01561(17) Uani 1 1 d . . . . .
N3 N 1.02288(8) 0.77436(6) 0.37664(7) 0.01887(18) Uani 1 1 d . . . . .
N4 N 0.54867(8) 0.62480(5) 0.41490(6) 0.01382(16) Uani 1 1 d . . . . .
N5 N 0.65612(8) 0.59338(5) 0.42216(6) 0.01379(16) Uani 1 1 d . . . . .
N6 N 0.52927(8) 0.49922(5) 0.36933(7) 0.01642(17) Uani 1 1 d . . . . .
N7 N 0.58561(8) 0.86486(5) 0.38326(6) 0.01434(16) Uani 1 1 d . . . . .
N8 N 0.49459(8) 0.82563(5) 0.40658(6) 0.01373(16) Uani 1 1 d . . . . .
N9 N 0.43573(8) 0.94556(6) 0.35473(7) 0.01750(18) Uani 1 1 d . . . . .
N10 N 0.79541(8) 0.67333(5) 0.61504(6) 0.01368(16) Uani 1 1 d . . . . .
N11 N 0.74434(8) 0.84520(5) 0.59896(6) 0.01406(16) Uani 1 1 d . . . . .
N12 N 0.56025(8) 0.73228(5) 0.59982(6) 0.01244(15) Uani 1 1 d . . . . .
O1 O 0.65209(7) 0.72266(5) 0.27157(5) 0.01530(14) Uani 1 1 d . . . . .

loop_
_atom_site_aniso_label
_atom_site_aniso_U_11
_atom_site_aniso_U_22
_atom_site_aniso_U_33
_atom_site_aniso_U_23
_atom_site_aniso_U_13
_atom_site_aniso_U_12
C1 0.0148(5) 0.0206(5) 0.0159(5) 0.0002(4) 0.0046(4) -0.0039(4)
C2 0.0131(4) 0.0219(5) 0.0136(4) -0.0003(4) 0.0034(4) 0.0003(4)
C3 0.0239(6) 0.0213(5) 0.0308(6) 0.0018(5) 0.0112(5) -0.0053(4)
C4 0.0204(5) 0.0241(6) 0.0235(6) -0.0012(4) 0.0070(4) 0.0046(4)
C5 0.0188(5) 0.0118(4) 0.0148(4) 0.0004(3) 0.0052(4) -0.0004(4)
C6 0.0173(5) 0.0122(4) 0.0137(4) 0.0013(3) 0.0030(4) -0.0015(4)
C7 0.0219(5) 0.0153(5) 0.0291(6) -0.0015(4) 0.0095(5) 0.0019(4)
C8 0.0157(5) 0.0170(5) 0.0234(5) 0.0019(4) -0.0001(4) -0.0012(4)
C9 0.0143(4) 0.0157(4) 0.0128(4) -0.0004(3) 0.0028(3) 0.0015(4)
C10 0.0172(5) 0.0128(4) 0.0191(5) 0.0013(4) 0.0047(4) 0.0005(4)
C11 0.0143(5) 0.0275(6) 0.0209(5) 0.0034(4) 0.0053(4) 0.0016(4)
C12 0.0246(6) 0.0178(5) 0.0456(8) 0.0103(5) 0.0124(6) -0.0001(4)
C13 0.0136(5) 0.0190(5) 0.0138(4) -0.0014(4) 0.0006(4) -0.0002(4)
C14 0.0131(4) 0.0172(5) 0.0180(5) -0.0029(4) 0.0024(4) -0.0022(4)
C15 0.0167(5) 0.0153(4) 0.0157(5) -0.0043(4) 0.0044(4) -0.0013(4)
C16 0.0140(4) 0.0151(4) 0.0154(4) -0.0022(4) 0.0043(4) 0.0008(3)
C17 0.0156(5) 0.0165(5) 0.0130(4) 0.0016(3) 0.0043(4) -0.0001(4)
C18 0.0162(5) 0.0142(4) 0.0143(4) 0.0018(3) 0.0038(4) -0.0002(4)
C19 0.0160(5) 0.0182(5) 0.0184(5) 0.0006(4) 0.0035(4) 0.0049(4)
C20 0.0237(5) 0.0125(4) 0.0215(5) -0.0014(4) 0.0067(4) -0.0031(4)
C21 0.0116(4) 0.0188(5) 0.0179(5) -0.0002(4) 0.0043(4) -0.0030(4)
C22 0.0221(5) 0.0188(5) 0.0158(5) 0.0018(4) 0.0072(4) -0.0049(4)
C23 0.0156(5) 0.0201(5) 0.0137(5) 0.0032(4) 0.0040(4) 0.0009(4)
C24 0.0466(8) 0.0220(6) 0.0169(5) 0.0016(4) 0.0128(5) 0.0103(5)
C25 0.0246(5) 0.0149(5) 0.0153(5) -0.0004(4) 0.0058(4) 0.0039(4)
Ce1 0.00922(3) 0.00937(3) 0.01094(3) -0.00011(2) 0.00324(2) -0.00048(2)
N1 0.0130(4) 0.0169(4) 0.0162(4) 0.0002(3) 0.0044(3) -0.0001(3)
N2 0.0138(4) 0.0169(4) 0.0170(4) 0.0002(3) 0.0052(3) -0.0018(3)
N3 0.0144(4) 0.0244(5) 0.0191(4) 0.0002(4) 0.0064(3) -0.0015(4)
N4 0.0144(4) 0.0128(4) 0.0146(4) 0.0003(3) 0.0038(3) -0.0006(3)
N5 0.0152(4) 0.0125(4) 0.0144(4) -0.0002(3) 0.0049(3) 0.0000(3)
N6 0.0190(4) 0.0116(4) 0.0184(4) -0.0003(3) 0.0032(3) -0.0017(3)
N7 0.0137(4) 0.0128(4) 0.0173(4) 0.0011(3) 0.0050(3) -0.0005(3)
N8 0.0132(4) 0.0136(4) 0.0148(4) 0.0005(3) 0.0039(3) -0.0009(3)
N9 0.0167(4) 0.0154(4) 0.0210(4) 0.0022(3) 0.0053(3) 0.0032(3)
N10 0.0130(4) 0.0136(4) 0.0145(4) -0.0005(3) 0.0032(3) 0.0004(3)
N11 0.0142(4) 0.0129(4) 0.0156(4) -0.0016(3) 0.0044(3) -0.0008(3)
N12 0.0111(4) 0.0130(4) 0.0134(4) -0.0003(3) 0.0029(3) -0.0008(3)
O1 0.0198(4) 0.0136(3) 0.0141(3) 0.0008(3) 0.0073(3) 0.0001(3)

loop_
_atom_type_symbol
_atom_type_description
_atom_type_scat_dispersion_real
_atom_type_scat_dispersion_imag
_atom_type_scat_source
C C 0.0033 0.0016 'International Tables Vol C Tables 4.2.6.8 and 6.1.1.4'
H H 0.0000 0.0000 'International Tables Vol C Tables 4.2.6.8 and 6.1.1.4'
Ce Ce -0.2486 2.6331 'International Tables Vol C Tables 4.2.6.8 and 6.1.1.4'
N N 0.0061 0.0033 'International Tables Vol C Tables 4.2.6.8 and 6.1.1.4'
O O 0.0106 0.0060 'International Tables Vol C Tables 4.2.6.8 and 6.1.1.4'
Si Si 0.0817 0.0704 'International Tables Vol C Tables 4.2.6.8 and 6.1.1.4'

loop_
_geom_angle_atom_site_label_1
_geom_angle_atom_site_label_2
_geom_angle_atom_site_label_3
_geom_angle
_geom_angle_site_symmetry_1
_geom_angle_site_symmetry_3
_geom_angle_publ_flag
N2 C1 N3 113.26(10) . . ?
N2 C1 C3 123.10(11) . . ?
N3 C1 C3 123.64(10) . . ?
N1 C2 N3 113.28(10) . . ?
N1 C2 C4 123.13(10) . . ?
N3 C2 C4 123.58(10) . . ?
C1 C3 H3A 109.5 . . ?
C1 C3 H3B 109.5 . . ?
H3A C3 H3B 109.5 . . ?
C1 C3 H3C 109.5 . . ?
H3A C3 H3C 109.5 . . ?
H3B C3 H3C 109.5 . . ?
C2 C4 H4A 109.5 . . ?
C2 C4 H4B 109.5 . . ?
H4A C4 H4B 109.5 . . ?
C2 C4 H4C 109.5 . . ?
H4A C4 H4C 109.5 . . ?
H4B C4 H4C 109.5 . . ?
N5 C5 N6 113.50(10) . . ?
N5 C5 C7 122.88(10) . . ?
N6 C5 C7 123.60(10) . . ?
N4 C6 N6 113.22(10) . . ?
N4 C6 C8 122.37(10) . . ?
N6 C6 C8 124.37(10) . . ?
C5 C7 H7A 109.5 . . ?
C5 C7 H7B 109.5 . . ?
H7A C7 H7B 109.5 . . ?
C5 C7 H7C 109.5 . . ?
H7A C7 H7C 109.5 . . ?
H7B C7 H7C 109.5 . . ?
C6 C8 H8A 109.5 . . ?
C6 C8 H8B 109.5 . . ?
H8A C8 H8B 109.5 . . ?
C6 C8 H8C 109.5 . . ?
H8A C8 H8C 109.5 . . ?
H8B C8 H8C 109.5 . . ?
N8 C9 N9 113.43(9) . . ?
N8 C9 C11 123.57(10) . . ?
N9 C9 C11 122.98(10) . . ?
N7 C10 N9 113.38(10) . . ?
N7 C10 C12 122.66(10) . . ?
N9 C10 C12 123.95(10) . . ?
C9 C11 H11A 109.5 . . ?
C9 C11 H11B 109.5 . . ?
H11A C11 H11B 109.5 . . ?
C9 C11 H11C 109.5 . . ?
H11A C11 H11C 109.5 . . ?
H11B C11 H11C 109.5 . . ?
C10 C12 H12A 109.5 . . ?
C10 C12 H12B 109.5 . . ?
H12A C12 H12B 109.5 . . ?
C10 C12 H12C 109.5 . . ?
H12A C12 H12C 109.5 . . ?
H12B C12 H12C 109.5 . . ?
N10 C13 C14 113.03(9) . . ?
N10 C13 H13A 109.0 . . ?
C14 C13 H13A 109.0 . . ?
N10 C13 H13B 109.0 . . ?
C14 C13 H13B 109.0 . . ?
H13A C13 H13B 107.8 . . ?
N11 C14 C13 114.35(9) . . ?
N11 C14 H14A 108.7 . . ?
C13 C14 H14A 108.7 . . ?
N11 C14 H14B 108.7 . . ?
C13 C14 H14B 108.7 . . ?
H14A C14 H14B 107.6 . . ?
N11 C15 C16 112.49(9) . . ?
N11 C15 H15A 109.1 . . ?
C16 C15 H15A 109.1 . . ?
N11 C15 H15B 109.1 . . ?
C16 C15 H15B 109.1 . . ?
H15A C15 H15B 107.8 . . ?
N12 C16 C15 113.48(9) . . ?
N12 C16 H16A 108.9 . . ?
C15 C16 H16A 108.9 . . ?
N12 C16 H16B 108.9 . . ?
C15 C16 H16B 108.9 . . ?
H16A C16 H16B 107.7 . . ?
N12 C17 C18 112.00(8) . . ?
N12 C17 H17A 109.2 . . ?
C18 C17 H17A 109.2 . . ?
N12 C17 H17B 109.2 . . ?
C18 C17 H17B 109.2 . . ?
H17A C17 H17B 107.9 . . ?
N10 C18 C17 114.41(9) . . ?
N10 C18 H18A 108.7 . . ?
C17 C18 H18A 108.7 . . ?
N10 C18 H18B 108.7 . . ?
C17 C18 H18B 108.7 . . ?
H18A C18 H18B 107.6 . . ?
N10 C19 H19A 109.5 . . ?
N10 C19 H19B 109.5 . . ?
H19A C19 H19B 109.5 . . ?
N10 C19 H19C 109.5 . . ?
H19A C19 H19C 109.5 . . ?
H19B C19 H19C 109.5 . . ?
N11 C20 H20A 109.5 . . ?
N11 C20 H20B 109.5 . . ?
H20A C20 H20B 109.5 . . ?
N11 C20 H20C 109.5 . . ?
H20A C20 H20C 109.5 . . ?
H20B C20 H20C 109.5 . . ?
N12 C21 H21A 109.5 . . ?
N12 C21 H21B 109.5 . . ?
H21A C21 H21B 109.5 . . ?
N12 C21 H21C 109.5 . . ?
H21A C21 H21C 109.5 . . ?
H21B C21 H21C 109.5 . . ?
O1 C22 C23 104.36(9) . . ?
O1 C22 H22A 110.9 . . ?
C23 C22 H22A 110.9 . . ?
O1 C22 H22B 110.9 . . ?
C23 C22 H22B 110.9 . . ?
H22A C22 H22B 108.9 . . ?
C22 C23 C24 101.72(9) . . ?
C22 C23 H23A 111.4 . . ?
C24 C23 H23A 111.4 . . ?
C22 C23 H23B 111.4 . . ?
C24 C23 H23B 111.4 . . ?
H23A C23 H23B 109.3 . . ?
C23 C24 C25 104.59(9) . . ?
C23 C24 H24A 110.8 . . ?
C25 C24 H24A 110.8 . . ?
C23 C24 H24B 110.8 . . ?
C25 C24 H24B 110.8 . . ?
H24A C24 H24B 108.9 . . ?
O1 C25 C24 106.66(9) . . ?
O1 C25 H25A 110.4 . . ?
C24 C25 H25A 110.4 . . ?
O1 C25 H25B 110.4 . . ?
C24 C25 H25B 110.4 . . ?
H25A C25 H25B 108.6 . . ?
N4 Ce1 N7 111.45(3) . . ?
N4 Ce1 N1 113.43(3) . . ?
N7 Ce1 N1 111.20(3) . . ?
N4 Ce1 N5 31.71(3) . . ?
N7 Ce1 N5 136.18(3) . . ?
N1 Ce1 N5 83.50(3) . . ?
N4 Ce1 N2 140.11(3) . . ?
N7 Ce1 N2 82.99(3) . . ?
N1 Ce1 N2 31.31(3) . . ?
N5 Ce1 N2 113.63(3) . . ?
N4 Ce1 N8 85.91(3) . . ?
N7 Ce1 N8 31.43(3) . . ?
N1 Ce1 N8 141.18(3) . . ?
N5 Ce1 N8 116.58(3) . . ?
N2 Ce1 N8 114.41(3) . . ?
N4 Ce1 O1 74.27(3) . . ?
N7 Ce1 O1 73.32(3) . . ?
N1 Ce1 O1 72.10(3) . . ?
N5 Ce1 O1 72.78(3) . . ?
N2 Ce1 O1 75.03(3) . . ?
N8 Ce1 O1 82.32(3) . . ?
N4 Ce1 N10 93.88(3) . . ?
N7 Ce1 N10 145.32(3) . . ?
N1 Ce1 N10 77.23(3) . . ?
N5 Ce1 N10 76.89(3) . . ?
N2 Ce1 N10 92.62(3) . . ?
N8 Ce1 N10 137.22(3) . . ?
O1 Ce1 N10 138.68(3) . . ?
N4 Ce1 N11 139.89(3) . . ?
N7 Ce1 N11 80.30(3) . . ?
N1 Ce1 N11 95.64(3) . . ?
N5 Ce1 N11 141.17(3) . . ?
N2 Ce1 N11 77.54(3) . . ?
N8 Ce1 N11 87.99(3) . . ?
O1 Ce1 N11 143.78(3) . . ?
N10 Ce1 N11 65.21(3) . . ?
N4 Ce1 N12 76.62(3) . . ?
N7 Ce1 N12 97.76(3) . . ?
N1 Ce1 N12 141.23(3) . . ?
N5 Ce1 N12 93.26(3) . . ?
N2 Ce1 N12 140.25(3) . . ?
N8 Ce1 N12 73.98(3) . . ?
O1 Ce1 N12 143.45(3) . . ?
N10 Ce1 N12 64.49(3) . . ?
N11 Ce1 N12 63.62(3) . . ?
C2 N1 N2 105.73(9) . . ?
C2 N1 Ce1 175.42(8) . . ?
N2 N1 Ce1 76.28(5) . . ?
C1 N2 N1 105.47(9) . . ?
C1 N2 Ce1 175.29(8) . . ?
N1 N2 Ce1 72.41(5) . . ?
C2 N3 C1 102.25(9) . . ?
C6 N4 N5 105.89(9) . . ?
C6 N4 Ce1 173.43(8) . . ?
N5 N4 Ce1 76.56(5) . . ?
C5 N5 N4 105.38(9) . . ?
C5 N5 Ce1 172.90(8) . . ?
N4 N5 Ce1 71.73(5) . . ?
C5 N6 C6 102.02(9) . . ?
C10 N7 N8 105.79(9) . . ?
C10 N7 Ce1 172.79(8) . . ?
N8 N7 Ce1 77.57(5) . . ?
C9 N8 N7 105.28(8) . . ?
C9 N8 Ce1 172.54(7) . . ?
N7 N8 Ce1 71.00(5) . . ?
C10 N9 C9 102.10(9) . . ?
C19 N10 C18 106.70(8) . . ?
C19 N10 C13 109.35(8) . . ?
C18 N10 C13 111.85(8) . . ?
C19 N10 Ce1 111.79(6) . . ?
C18 N10 Ce1 103.27(6) . . ?
C13 N10 Ce1 113.58(6) . . ?
C20 N11 C14 107.82(9) . . ?
C20 N11 C15 108.61(8) . . ?
C14 N11 C15 111.88(9) . . ?
C20 N11 Ce1 109.92(6) . . ?
C14 N11 Ce1 102.40(6) . . ?
C15 N11 Ce1 115.85(6) . . ?
C21 N12 C16 107.93(8) . . ?
C21 N12 C17 107.95(8) . . ?
C16 N12 C17 111.45(8) . . ?
C21 N12 Ce1 110.22(6) . . ?
C16 N12 Ce1 104.99(6) . . ?
C17 N12 Ce1 114.15(6) . . ?
C22 O1 C25 107.03(8) . . ?
C22 O1 Ce1 121.66(6) . . ?
C25 O1 Ce1 121.85(6) . . ?

loop_
_geom_bond_atom_site_label_1
_geom_bond_atom_site_label_2
_geom_bond_distance
_geom_bond_site_symmetry_2
_geom_bond_publ_flag
C1 N2 1.3349(14) . ?
C1 N3 1.3529(15) . ?
C1 C3 1.4947(16) . ?
C2 N1 1.3332(14) . ?
C2 N3 1.3500(15) . ?
C2 C4 1.4929(16) . ?
C3 H3A 0.9800 . ?
C3 H3B 0.9800 . ?
C3 H3C 0.9800 . ?
C4 H4A 0.9800 . ?
C4 H4B 0.9800 . ?
C4 H4C 0.9800 . ?
C5 N5 1.3321(13) . ?
C5 N6 1.3525(14) . ?
C5 C7 1.4939(16) . ?
C6 N4 1.3308(13) . ?
C6 N6 1.3527(14) . ?
C6 C8 1.4930(15) . ?
C7 H7A 0.9800 . ?
C7 H7B 0.9800 . ?
C7 H7C 0.9800 . ?
C8 H8A 0.9800 . ?
C8 H8B 0.9800 . ?
C8 H8C 0.9800 . ?
C9 N8 1.3347(13) . ?
C9 N9 1.3524(14) . ?
C9 C11 1.4958(15) . ?
C10 N7 1.3310(13) . ?
C10 N9 1.3496(14) . ?
C10 C12 1.4908(16) . ?
C11 H11A 0.9800 . ?
C11 H11B 0.9800 . ?
C11 H11C 0.9800 . ?
C12 H12A 0.9800 . ?
C12 H12B 0.9800 . ?
C12 H12C 0.9800 . ?
C13 N10 1.4940(14) . ?
C13 C14 1.5208(16) . ?
C13 H13A 0.9900 . ?
C13 H13B 0.9900 . ?
C14 N11 1.4867(14) . ?
C14 H14A 0.9900 . ?
C14 H14B 0.9900 . ?
C15 N11 1.4941(14) . ?
C15 C16 1.5170(15) . ?
C15 H15A 0.9900 . ?
C15 H15B 0.9900 . ?
C16 N12 1.4792(13) . ?
C16 H16A 0.9900 . ?
C16 H16B 0.9900 . ?
C17 N12 1.4920(14) . ?
C17 C18 1.5153(15) . ?
C17 H17A 0.9900 . ?
C17 H17B 0.9900 . ?
C18 N10 1.4868(14) . ?
C18 H18A 0.9900 . ?
C18 H18B 0.9900 . ?
C19 N10 1.4814(14) . ?
C19 H19A 0.9800 . ?
C19 H19B 0.9800 . ?
C19 H19C 0.9800 . ?
C20 N11 1.4803(14) . ?
C20 H20A 0.9800 . ?
C20 H20B 0.9800 . ?
C20 H20C 0.9800 . ?
C21 N12 1.4777(13) . ?
C21 H21A 0.9800 . ?
C21 H21B 0.9800 . ?
C21 H21C 0.9800 . ?
C22 O1 1.4438(13) . ?
C22 C23 1.5191(16) . ?
C22 H22A 0.9900 . ?
C22 H22B 0.9900 . ?
C23 C24 1.5208(16) . ?
C23 H23A 0.9900 . ?
C23 H23B 0.9900 . ?
C24 C25 1.5340(16) . ?
C24 H24A 0.9900 . ?
C24 H24B 0.9900 . ?
C25 O1 1.4505(13) . ?
C25 H25A 0.9900 . ?
C25 H25B 0.9900 . ?
Ce1 N4 2.5020(9) . ?
Ce1 N7 2.5159(9) . ?
Ce1 N1 2.5435(9) . ?
Ce1 N5 2.5626(9) . ?
Ce1 N2 2.5921(9) . ?
Ce1 N8 2.5985(9) . ?
Ce1 O1 2.7259(8) . ?
Ce1 N10 2.7714(9) . ?
Ce1 N11 2.7743(9) . ?
Ce1 N12 2.7975(9) . ?
N1 N2 1.3866(13) . ?
N4 N5 1.3849(13) . ?
N7 N8 1.3873(12) . ?

loop_
_geom_torsion_atom_site_label_1
_geom_torsion_atom_site_label_2
_geom_torsion_atom_site_label_3
_geom_torsion_atom_site_label_4
_geom_torsion
_geom_torsion_site_symmetry_1
_geom_torsion_site_symmetry_2
_geom_torsion_site_symmetry_3
_geom_torsion_site_symmetry_4
_geom_torsion_publ_flag
N10 C13 C14 N11 54.10(12) . . . . ?
N11 C15 C16 N12 52.28(12) . . . . ?
N12 C17 C18 N10 55.05(12) . . . . ?
O1 C22 C23 C24 -39.37(12) . . . . ?
C22 C23 C24 C25 27.65(13) . . . . ?
C23 C24 C25 O1 -6.98(14) . . . . ?
N3 C2 N1 N2 -0.09(12) . . . . ?
C4 C2 N1 N2 178.67(10) . . . . ?
N3 C1 N2 N1 -0.15(13) . . . . ?
C3 C1 N2 N1 179.95(11) . . . . ?
C2 N1 N2 C1 0.14(11) . . . . ?
Ce1 N1 N2 C1 -175.61(8) . . . . ?
C2 N1 N2 Ce1 175.75(8) . . . . ?
N1 C2 N3 C1 0.01(13) . . . . ?
C4 C2 N3 C1 -178.75(11) . . . . ?
N2 C1 N3 C2 0.09(13) . . . . ?
C3 C1 N3 C2 179.99(11) . . . . ?
N6 C6 N4 N5 -0.54(12) . . . . ?
C8 C6 N4 N5 177.45(9) . . . . ?
N6 C5 N5 N4 -0.27(12) . . . . ?
C7 C5 N5 N4 177.97(10) . . . . ?
C6 N4 N5 C5 0.47(11) . . . . ?
Ce1 N4 N5 C5 -173.23(8) . . . . ?
C6 N4 N5 Ce1 173.70(8) . . . . ?
N5 C5 N6 C6 -0.04(12) . . . . ?
C7 C5 N6 C6 -178.27(10) . . . . ?
N4 C6 N6 C5 0.37(12) . . . . ?
C8 C6 N6 C5 -177.57(10) . . . . ?
N9 C10 N7 N8 -0.23(13) . . . . ?
C12 C10 N7 N8 179.02(11) . . . . ?
N9 C9 N8 N7 0.56(12) . . . . ?
C11 C9 N8 N7 -177.75(10) . . . . ?
C10 N7 N8 C9 -0.19(11) . . . . ?
Ce1 N7 N8 C9 173.23(8) . . . . ?
C10 N7 N8 Ce1 -173.42(8) . . . . ?
N7 C10 N9 C9 0.54(13) . . . . ?
C12 C10 N9 C9 -178.70(12) . . . . ?
N8 C9 N9 C10 -0.67(12) . . . . ?
C11 C9 N9 C10 177.65(10) . . . . ?
C17 C18 N10 C19 178.09(9) . . . . ?
C17 C18 N10 C13 58.55(11) . . . . ?
C17 C18 N10 Ce1 -63.95(9) . . . . ?
C14 C13 N10 C19 113.71(10) . . . . ?
C14 C13 N10 C18 -128.33(10) . . . . ?
C14 C13 N10 Ce1 -11.92(11) . . . . ?
C13 C14 N11 C20 -179.19(9) . . . . ?
C13 C14 N11 C15 61.44(11) . . . . ?
C13 C14 N11 Ce1 -63.27(9) . . . . ?
C16 C15 N11 C20 111.56(10) . . . . ?
C16 C15 N11 C14 -129.54(9) . . . . ?
C16 C15 N11 Ce1 -12.69(11) . . . . ?
C15 C16 N12 C21 -179.17(9) . . . . ?
C15 C16 N12 C17 62.45(11) . . . . ?
C15 C16 N12 Ce1 -61.62(9) . . . . ?
C18 C17 N12 C21 109.37(10) . . . . ?
C18 C17 N12 C16 -132.26(9) . . . . ?
C18 C17 N12 Ce1 -13.54(10) . . . . ?
C23 C22 O1 C25 36.33(11) . . . . ?
C23 C22 O1 Ce1 -176.81(6) . . . . ?
C24 C25 O1 C22 -18.13(12) . . . . ?
C24 C25 O1 Ce1 -164.91(8) . . . . ?
